data_4348143
loop_
_publ_author_name
'Ng, Chi-On'
'Cheng, Shun-Cheung'
'Chu, Wing-Kin'
'Tang, Kin-Man'
'Yiu, Shek-Man'
'Ko, Chi-Chiu'

_publ_section_title
;
 Luminescent Rhenium(I) Pyridyldiaminocarbene Complexes: Photophysics,
 Anion-Binding, and CO2-Capturing Properties.
;
_journal_issue 16
_journal_name_full 'Inorganic chemistry'
_journal_page_first 7969
_journal_page_last 7979
_journal_paper_doi 10.1021/acs.inorgchem.6b01017
_journal_volume 55
_journal_year 2016
_chemical_formula_moiety 'C40 H26 Cl5 N7 Re, F6 P'
_chemical_formula_sum 'C40 H26 Cl5 F6 N7 P Re'
_chemical_formula_weight 1113.10
_space_group_crystal_system triclinic
_space_group_IT_number 2
_space_group_name_Hall '-P 1'
_space_group_name_H-M_alt 'P -1'
_atom_sites_solution_hydrogens geom
_atom_sites_solution_primary direct
_atom_sites_solution_secondary difmap
_audit_creation_date
;
'Tue Oct 14 16:01:09 2014'
;
_audit_creation_method
;
CrysAlisPro, Oxford Diffraction Ltd.,
Version 1.171.35.21 (release 20-01-2012 CrysAlis171 .NET)
(compiled Jan 23 2012,18:06:46)
;
_cell_angle_alpha 78.272(3)
_cell_angle_beta 78.541(3)
_cell_angle_gamma 84.586(3)
_cell_formula_units_Z 2
_cell_length_a 12.6688(5)
_cell_length_b 13.4002(4)
_cell_length_c 14.0772(5)
_cell_measurement_reflns_used 10818
_cell_measurement_temperature 193(2)
_cell_measurement_theta_max 71.7362
_cell_measurement_theta_min 3.3710
_cell_volume 2289.65(14)
_computing_cell_refinement
;
CrysAlisPro, Agilent Technologies,
Version 1.171.35.21 (release 20-01-2012 CrysAlis171 .NET)
(compiled Jan 23 2012,18:06:46)
;
_computing_data_collection
;
CrysAlisPro, Agilent Technologies,
Version 1.171.35.21 (release 20-01-2012 CrysAlis171 .NET)
(compiled Jan 23 2012,18:06:46)
;
_computing_data_reduction
;
CrysAlisPro, Agilent Technologies,
Version 1.171.35.21 (release 20-01-2012 CrysAlis171 .NET)
(compiled Jan 23 2012,18:06:46)
;
_computing_molecular_graphics 'Olex2 (Dolomanov et al., 2009)'
_computing_publication_material 'Olex2 (Dolomanov et al., 2009)'
_computing_structure_refinement 'XL (Sheldrick, 2008)'
_computing_structure_solution 'SHELXS-97 (Sheldrick, 1990)'
_diffrn_ambient_temperature 193(2)
_diffrn_detector_area_resol_mean 16.1270
_diffrn_measured_fraction_theta_full 0.973
_diffrn_measured_fraction_theta_max 0.973
_diffrn_measurement_details
;
#__ type_ start__ end____ width___ exp.time_
  1 omega   22.00   61.00   1.0000    2.5000
omega____ theta____ kappa____ phi______ frames
    -        0.0000   57.0000 -120.0000 39

#__ type_ start__ end____ width___ exp.time_
  2 omega   38.00   71.00   1.0000    2.5000
omega____ theta____ kappa____ phi______ frames
    -        0.0000 -178.0000 -180.0000 33

#__ type_ start__ end____ width___ exp.time_
  3 omega   30.00   62.00   1.0000    2.5000
omega____ theta____ kappa____ phi______ frames
    -        0.0000   57.0000  -30.0000 32

#__ type_ start__ end____ width___ exp.time_
  4 omega  -19.00   28.00   1.0000    2.5000
omega____ theta____ kappa____ phi______ frames
    -        0.0000   57.0000  -30.0000 47

#__ type_ start__ end____ width___ exp.time_
  5 omega  -16.00   14.00   1.0000    2.5000
omega____ theta____ kappa____ phi______ frames
    -        0.0000   57.0000 -120.0000 30

#__ type_ start__ end____ width___ exp.time_
  6 omega -125.00  -27.00   1.0000   10.0000
omega____ theta____ kappa____ phi______ frames
    -      -55.0000  -77.0000  -60.0000 98

#__ type_ start__ end____ width___ exp.time_
  7 omega   76.00  112.00   1.0000   10.0000
omega____ theta____ kappa____ phi______ frames
    -       55.0000  125.0000 -180.0000 36

#__ type_ start__ end____ width___ exp.time_
  8 omega   -2.00   84.00   1.0000   10.0000
omega____ theta____ kappa____ phi______ frames
    -       55.0000  -99.0000 -150.0000 86

#__ type_ start__ end____ width___ exp.time_
  9 omega   74.00  125.00   1.0000   10.0000
omega____ theta____ kappa____ phi______ frames
    -       55.0000  125.0000  120.0000 51

#__ type_ start__ end____ width___ exp.time_
 10 omega   35.00  123.00   1.0000   10.0000
omega____ theta____ kappa____ phi______ frames
    -       55.0000   57.0000  150.0000 88

#__ type_ start__ end____ width___ exp.time_
 11 omega  -40.00    7.00   1.0000   22.0000
omega____ theta____ kappa____ phi______ frames
    -      -64.0000   37.0000  -90.0000 47

#__ type_ start__ end____ width___ exp.time_
 12 omega -112.00  -80.00   1.0000   22.0000
omega____ theta____ kappa____ phi______ frames
    -      -64.0000  178.0000  -90.0000 32

#__ type_ start__ end____ width___ exp.time_
 13 omega -129.00  -63.00   1.0000   22.0000
omega____ theta____ kappa____ phi______ frames
    -      -64.0000  178.0000  -30.0000 66

#__ type_ start__ end____ width___ exp.time_
 14 omega   38.00   71.00   1.0000   22.0000
omega____ theta____ kappa____ phi______ frames
    -      110.0000  -37.0000  -30.0000 33

#__ type_ start__ end____ width___ exp.time_
 15 omega  153.00  178.00   1.0000   22.0000
omega____ theta____ kappa____ phi______ frames
    -      110.0000   77.0000   30.0000 25

#__ type_ start__ end____ width___ exp.time_
 16 omega   95.00  143.00   1.0000   22.0000
omega____ theta____ kappa____ phi______ frames
    -      110.0000   77.0000   30.0000 48

#__ type_ start__ end____ width___ exp.time_
 17 omega   38.00   71.00   1.0000   22.0000
omega____ theta____ kappa____ phi______ frames
    -      110.0000  -37.0000 -120.0000 33

#__ type_ start__ end____ width___ exp.time_
 18 omega   40.00   68.00   1.0000   22.0000
omega____ theta____ kappa____ phi______ frames
    -      110.0000  -37.0000  -60.0000 28

#__ type_ start__ end____ width___ exp.time_
 19 omega  121.00  146.00   1.0000   22.0000
omega____ theta____ kappa____ phi______ frames
    -      110.0000  -88.0000  -64.0000 25

#__ type_ start__ end____ width___ exp.time_
 20 omega   38.00   65.00   1.0000   22.0000
omega____ theta____ kappa____ phi______ frames
    -      110.0000  -37.0000  150.0000 27

#__ type_ start__ end____ width___ exp.time_
 21 omega   37.00   64.00   1.0000   22.0000
omega____ theta____ kappa____ phi______ frames
    -      110.0000  -25.0000   30.0000 27

#__ type_ start__ end____ width___ exp.time_
 22 omega   50.00   81.00   1.0000   22.0000
omega____ theta____ kappa____ phi______ frames
    -      110.0000  -50.0000   60.0000 31

#__ type_ start__ end____ width___ exp.time_
 23 omega   42.00  178.00   1.0000   22.0000
omega____ theta____ kappa____ phi______ frames
    -      110.0000  -12.0000   30.0000 136

#__ type_ start__ end____ width___ exp.time_
 24 omega   45.00   78.00   1.0000   22.0000
omega____ theta____ kappa____ phi______ frames
    -      110.0000  -50.0000 -180.0000 33

#__ type_ start__ end____ width___ exp.time_
 25 omega   41.00   72.00   1.0000   22.0000
omega____ theta____ kappa____ phi______ frames
    -      110.0000  -25.0000 -120.0000 31

#__ type_ start__ end____ width___ exp.time_
 26 omega   43.00   68.00   1.0000   22.0000
omega____ theta____ kappa____ phi______ frames
    -      110.0000  -37.0000   90.0000 25

#__ type_ start__ end____ width___ exp.time_
 27 omega   37.00   62.00   1.0000   22.0000
omega____ theta____ kappa____ phi______ frames
    -      110.0000  -25.0000 -150.0000 25

#__ type_ start__ end____ width___ exp.time_
 28 omega   43.00   71.00   1.0000   22.0000
omega____ theta____ kappa____ phi______ frames
    -      110.0000  -25.0000 -180.0000 28

#__ type_ start__ end____ width___ exp.time_
 29 omega   39.00   65.00   1.0000   22.0000
omega____ theta____ kappa____ phi______ frames
    -      110.0000  -25.0000  -90.0000 26

#__ type_ start__ end____ width___ exp.time_
 30 omega   44.00   71.00   1.0000   22.0000
omega____ theta____ kappa____ phi______ frames
    -      110.0000  -88.0000 -150.0000 27

#__ type_ start__ end____ width___ exp.time_
 31 omega   54.00  118.00   1.0000   22.0000
omega____ theta____ kappa____ phi______ frames
    -      110.0000  -88.0000    0.0000 64

#__ type_ start__ end____ width___ exp.time_
 32 omega   39.00   68.00   1.0000   22.0000
omega____ theta____ kappa____ phi______ frames
    -      110.0000  -37.0000  120.0000 29

#__ type_ start__ end____ width___ exp.time_
 33 omega   94.00  146.00   1.0000   22.0000
omega____ theta____ kappa____ phi______ frames
    -      110.0000  -88.0000 -150.0000 52

#__ type_ start__ end____ width___ exp.time_
 34 omega   45.00   72.00   1.0000   22.0000
omega____ theta____ kappa____ phi______ frames
    -      110.0000  -25.0000    0.0000 27

#__ type_ start__ end____ width___ exp.time_
 35 omega   55.00  108.00   1.0000   22.0000
omega____ theta____ kappa____ phi______ frames
    -      110.0000  -88.0000  -64.0000 53

#__ type_ start__ end____ width___ exp.time_
 36 omega   42.00  121.00   1.0000   22.0000
omega____ theta____ kappa____ phi______ frames
    -      110.0000  -88.0000   90.0000 79

#__ type_ start__ end____ width___ exp.time_
 37 omega   52.00  146.00   1.0000   22.0000
omega____ theta____ kappa____ phi______ frames
    -      110.0000  -88.0000  155.0000 94
;
_diffrn_measurement_device_type 'Xcalibur, Sapphire3, Gemini ultra'
_diffrn_measurement_method '\w scans'
_diffrn_orient_matrix_UB_11 -0.0893022000
_diffrn_orient_matrix_UB_12 -0.0306511000
_diffrn_orient_matrix_UB_13 -0.0466830000
_diffrn_orient_matrix_UB_21 -0.0861342000
_diffrn_orient_matrix_UB_22 0.0496804000
_diffrn_orient_matrix_UB_23 0.0725425000
_diffrn_orient_matrix_UB_31 0.0070536000
_diffrn_orient_matrix_UB_32 0.1020923000
_diffrn_orient_matrix_UB_33 -0.0740902000
_diffrn_radiation_monochromator mirror
_diffrn_radiation_type CuK\a
_diffrn_radiation_wavelength 1.54178
_diffrn_reflns_av_R_equivalents 0.0214
_diffrn_reflns_av_unetI/netI 0.0456
_diffrn_reflns_limit_h_max 15
_diffrn_reflns_limit_h_min -14
_diffrn_reflns_limit_k_max 16
_diffrn_reflns_limit_k_min -12
_diffrn_reflns_limit_l_max 15
_diffrn_reflns_limit_l_min -17
_diffrn_reflns_number 17291
_diffrn_reflns_theta_full 71.87
_diffrn_reflns_theta_max 71.87
_diffrn_reflns_theta_min 3.37
_diffrn_source 'Enhance Ultra (Cu) X-ray Source'
_exptl_absorpt_coefficient_mu 8.743
_exptl_absorpt_correction_T_max 1.00000
_exptl_absorpt_correction_T_min 0.38091
_exptl_absorpt_correction_type multi-scan
_exptl_absorpt_process_details
;
CrysAlisPro, Agilent Technologies,
Version 1.171.35.21 (release 20-01-2012 CrysAlis171 .NET)
(compiled Jan 23 2012,18:06:46)
Empirical absorption correction using spherical harmonics,
 implemented in SCALE3 ABSPACK scaling algorithm.
;
_exptl_crystal_colour yellow
_exptl_crystal_density_diffrn 1.615
_exptl_crystal_density_method 'not measured'
_exptl_crystal_description block
_exptl_crystal_F_000 1088
_exptl_crystal_size_max 0.28
_exptl_crystal_size_mid 0.25
_exptl_crystal_size_min 0.03
_platon_squeeze_details
;
;
_refine_diff_density_max 1.532
_refine_diff_density_min -1.423
_refine_diff_density_rms 0.083
_refine_ls_extinction_method none
_refine_ls_goodness_of_fit_ref 1.059
_refine_ls_hydrogen_treatment constr
_refine_ls_matrix_type full
_refine_ls_number_parameters 604
_refine_ls_number_reflns 8762
_refine_ls_number_restraints 140
_refine_ls_restrained_S_all 1.060
_refine_ls_R_factor_all 0.0353
_refine_ls_R_factor_gt 0.0327
_refine_ls_shift/su_max 0.002
_refine_ls_shift/su_mean 0.000
_refine_ls_structure_factor_coef Fsqd
_refine_ls_weighting_details 'calc w=1/[\s^2^(Fo^2^)+(0.0379P)^2^+3.7533P] where P=(Fo^2^+2Fc^2^)/3'
_refine_ls_weighting_scheme calc
_refine_ls_wR_factor_gt 0.0814
_refine_ls_wR_factor_ref 0.0832
_reflns_number_gt 8229
_reflns_number_total 8762
_reflns_threshold_expression >2sigma(I)
_cod_data_source_file ic6b01017_si_002.cif
_cod_data_source_block 101314a_on
_cod_original_cell_volume 2289.64(14)
_cod_database_code 4348143
_cell_oxdiff_angle_alpha 78.272(3)
_cell_oxdiff_angle_beta 78.541(3)
_cell_oxdiff_angle_gamma 84.586(3)
_cell_oxdiff_length_a 12.6688(5)
_cell_oxdiff_length_b 13.4002(4)
_cell_oxdiff_length_c 14.0772(5)
_cell_oxdiff_measurement_reflns_used 10818
_cell_oxdiff_volume 2289.64(14)
_reflns_odcompleteness_completeness 99.46
_reflns_odcompleteness_iscentric 1
_reflns_odcompleteness_theta 68.13

loop_
_space_group_symop_id
_space_group_symop_operation_xyz
1 'x, y, z'
2 '-x, -y, -z'

loop_
_atom_site_label
_atom_site_type_symbol
_atom_site_fract_x
_atom_site_fract_y
_atom_site_fract_z
_atom_site_U_iso_or_equiv
_atom_site_adp_type
_atom_site_occupancy
_atom_site_symmetry_multiplicity
_atom_site_calc_flag
_atom_site_disorder_assembly
_atom_site_disorder_group
_atom_site_refinement_flags_posn
_atom_site_refinement_flags_adp
Re1 Re 0.770201(11) 0.760753(12) 0.693311(11) 0.03538(6) Uani 1 1 d . . . .
P1 P 0.29160(10) 0.72454(10) 0.99000(8) 0.0582(3) Uani 1 1 d . . . .
F1 F 0.2585(6) 0.7761(5) 1.0790(4) 0.198(4) Uani 1 1 d . . . .
F2 F 0.4114(4) 0.7075(5) 1.0111(4) 0.152(2) Uani 1 1 d . . . .
F3 F 0.3285(3) 0.8294(2) 0.9192(3) 0.0842(9) Uani 1 1 d . . . .
F4 F 0.3347(3) 0.6697(3) 0.8994(3) 0.0995(12) Uani 1 1 d . . . .
F5 F 0.1792(3) 0.7379(4) 0.9639(5) 0.138(2) Uani 1 1 d . . . .
F6 F 0.2611(3) 0.6163(3) 1.0575(2) 0.0981(12) Uani 1 1 d . . . .
N1 N 1.0046(3) 0.8429(3) 0.6379(3) 0.0528(9) Uani 1 1 d . . . .
N2 N 0.8199(3) 0.6646(3) 0.9065(3) 0.0609(10) Uani 1 1 d . . D .
N3 N 0.8412(3) 0.5473(3) 0.6364(3) 0.0601(10) Uani 1 1 d . . . .
N4 N 0.7292(3) 0.8190(3) 0.4725(2) 0.0495(8) Uani 1 1 d . . . .
N5 N 0.7066(2) 0.9010(2) 0.7462(2) 0.0364(6) Uani 1 1 d . . . .
N6 N 0.5573(2) 0.8074(2) 0.8095(2) 0.0416(7) Uani 1 1 d . . . .
H6 H 0.4928 0.7984 0.8462 0.050 Uiso 1 1 calc . . R .
N7 N 0.5467(3) 0.6532(2) 0.7753(2) 0.0435(7) Uani 1 1 d . . . .
H7 H 0.4875 0.6522 0.8203 0.052 Uiso 1 1 calc . . R .
C1 C 0.9197(3) 0.8103(3) 0.6548(3) 0.0414(8) Uani 1 1 d . . . .
C2 C 0.8020(3) 0.7016(3) 0.8283(3) 0.0437(8) Uani 1 1 d A . . .
C3 C 0.8142(3) 0.6271(3) 0.6584(3) 0.0439(8) Uani 1 1 d . . . .
C4 C 0.7421(3) 0.8046(3) 0.5532(3) 0.0385(8) Uani 1 1 d . . . .
C5 C 0.7588(3) 0.9864(3) 0.7369(3) 0.0450(9) Uani 1 1 d . . . .
H5 H 0.8292 0.9913 0.6979 0.054 Uiso 1 1 calc . . R .
C6 C 0.7151(4) 1.0668(3) 0.7813(4) 0.0545(10) Uani 1 1 d . . . .
H6A H 0.7540 1.1262 0.7723 0.065 Uiso 1 1 calc . . R .
C7 C 0.6133(4) 1.0600(3) 0.8394(4) 0.0567(11) Uani 1 1 d . . . .
H7A H 0.5818 1.1143 0.8716 0.068 Uiso 1 1 calc . . R .
C8 C 0.5585(3) 0.9740(3) 0.8501(3) 0.0494(9) Uani 1 1 d . . . .
H8 H 0.4885 0.9677 0.8897 0.059 Uiso 1 1 calc . . R .
C9 C 0.6069(3) 0.8961(3) 0.8020(3) 0.0382(7) Uani 1 1 d . . . .
C10 C 0.6073(3) 0.7330(3) 0.7605(3) 0.0371(7) Uani 1 1 d . . . .
C11 C 0.5689(3) 0.5690(3) 0.7249(3) 0.0413(8) Uani 1 1 d . . . .
C12 C 0.5805(4) 0.5852(3) 0.6239(3) 0.0516(10) Uani 1 1 d . . . .
H12 H 0.5756 0.6527 0.5871 0.062 Uiso 1 1 calc . . R .
C13 C 0.5993(4) 0.5032(4) 0.5758(4) 0.0616(12) Uani 1 1 d . . . .
H13 H 0.6084 0.5138 0.5060 0.074 Uiso 1 1 calc . . R .
C14 C 0.6046(4) 0.4063(4) 0.6305(4) 0.0611(12) Uani 1 1 d . . . .
C15 C 0.5917(5) 0.3902(4) 0.7301(4) 0.0692(14) Uani 1 1 d . . . .
H15 H 0.5954 0.3225 0.7667 0.083 Uiso 1 1 calc . . R .
C16 C 0.5734(4) 0.4715(3) 0.7787(4) 0.0554(10) Uani 1 1 d . . . .
H16 H 0.5640 0.4602 0.8487 0.066 Uiso 1 1 calc . . R .
C17 C 1.1160(3) 0.8528(3) 0.6232(3) 0.0414(8) Uani 1 1 d . . . .
C18 C 1.1681(3) 0.9104(3) 0.5370(3) 0.0456(9) Uani 1 1 d . . . .
H18 H 1.1281 0.9463 0.4890 0.055 Uiso 1 1 calc . . R .
C19 C 1.2788(3) 0.9155(3) 0.5207(3) 0.0433(8) Uani 1 1 d . . . .
H19 H 1.3157 0.9539 0.4611 0.052 Uiso 1 1 calc . . R .
C20 C 1.3347(3) 0.8648(3) 0.5913(3) 0.0435(8) Uani 1 1 d . . . .
C21 C 1.2832(4) 0.8095(4) 0.6787(4) 0.0565(11) Uani 1 1 d . . . .
H21 H 1.3233 0.7756 0.7274 0.068 Uiso 1 1 calc . . R .
C22 C 1.1726(4) 0.8039(4) 0.6949(3) 0.0564(11) Uani 1 1 d . . . .
H22 H 1.1358 0.7664 0.7551 0.068 Uiso 1 1 calc . . R .
C23 C 0.8454(9) 0.6134(12) 0.9932(7) 0.052(3) Uani 0.60 1 d A 1 D U
C24 C 0.9435(8) 0.6261(10) 1.0154(7) 0.084(3) Uani 0.60 1 d A 1 D U
H24 H 0.9927 0.6704 0.9705 0.101 Uiso 0.60 1 calc A 1 R .
C25 C 0.9697(9) 0.5743(9) 1.1029(7) 0.088(3) Uani 0.60 1 d A 1 D U
H25 H 1.0369 0.5822 1.1201 0.105 Uiso 0.60 1 calc A 1 R .
C26 C 0.8963(9) 0.5112(7) 1.1643(7) 0.067(2) Uani 0.60 1 d A 1 D U
C27 C 0.7964(9) 0.4998(7) 1.1447(7) 0.071(2) Uani 0.60 1 d A 1 D U
H27 H 0.7453 0.4588 1.1911 0.085 Uiso 0.60 1 calc A 1 R .
C28 C 0.7736(8) 0.5503(8) 1.0548(7) 0.061(2) Uani 0.60 1 d A 1 D U
H28 H 0.7077 0.5408 1.0362 0.073 Uiso 0.60 1 calc A 1 R .
Cl2 Cl 0.9248(4) 0.4451(2) 1.2787(3) 0.1189(14) Uani 0.60 1 d A 1 . U
C23A C 0.8176(14) 0.619(2) 1.0092(11) 0.060(5) Uani 0.40 1 d A 2 D U
C24A C 0.9062(15) 0.6215(19) 1.0516(13) 0.129(8) Uani 0.40 1 d A 2 . U
H24A H 0.9681 0.6542 1.0128 0.155 Uiso 0.40 1 calc A 2 R .
C25A C 0.9070(16) 0.5777(19) 1.1491(13) 0.124(7) Uani 0.40 1 d A 2 . U
H25A H 0.9653 0.5863 1.1794 0.149 Uiso 0.40 1 calc A 2 R .
C26A C 0.8233(15) 0.5226(13) 1.2005(11) 0.085(4) Uani 0.40 1 d A 2 . U
C27A C 0.7292(14) 0.5290(12) 1.1659(10) 0.079(4) Uani 0.40 1 d A 2 . U
H27A H 0.6655 0.5020 1.2071 0.095 Uiso 0.40 1 calc A 2 R .
C28A C 0.7297(13) 0.5760(13) 1.0692(10) 0.066(4) Uani 0.40 1 d A 2 . U
H28A H 0.6654 0.5785 1.0435 0.079 Uiso 0.40 1 calc A 2 R .
Cl2A Cl 0.8234(7) 0.4665(6) 1.3236(4) 0.143(2) Uani 0.40 1 d A 2 . U
C29 C 0.8762(3) 0.4468(3) 0.6352(3) 0.0472(9) Uani 1 1 d . . . .
C30 C 0.8773(4) 0.3788(4) 0.7224(3) 0.0573(11) Uani 1 1 d . . . .
H30 H 0.8502 0.4002 0.7835 0.069 Uiso 1 1 calc . . R .
C31 C 0.9175(4) 0.2799(4) 0.7219(3) 0.0566(11) Uani 1 1 d . . . .
H31 H 0.9195 0.2333 0.7822 0.068 Uiso 1 1 calc . . R .
C32 C 0.9550(3) 0.2488(3) 0.6329(3) 0.0452(9) Uani 1 1 d . . . .
C33 C 0.9503(4) 0.3151(3) 0.5454(3) 0.0581(11) Uani 1 1 d . . . .
H33 H 0.9745 0.2931 0.4843 0.070 Uiso 1 1 calc . . R .
C34 C 0.9102(4) 0.4140(4) 0.5473(3) 0.0583(11) Uani 1 1 d . . . .
H34 H 0.9061 0.4601 0.4870 0.070 Uiso 1 1 calc . . R .
C35 C 0.7135(3) 0.8243(4) 0.3760(3) 0.0517(10) Uani 1 1 d . . . .
C36 C 0.7333(6) 0.9137(4) 0.3062(4) 0.0827(19) Uani 1 1 d . . . .
H36 H 0.7574 0.9710 0.3243 0.099 Uiso 1 1 calc . . R .
C37 C 0.7180(7) 0.9192(5) 0.2105(5) 0.096(2) Uani 1 1 d . . . .
H37 H 0.7312 0.9797 0.1623 0.116 Uiso 1 1 calc . . R .
C38 C 0.6832(5) 0.8349(6) 0.1873(4) 0.0796(18) Uani 1 1 d . . . .
C39 C 0.6664(9) 0.7507(8) 0.2514(5) 0.143(4) Uani 1 1 d . . . .
H39 H 0.6418 0.6940 0.2327 0.171 Uiso 1 1 calc . . R .
C40 C 0.6842(9) 0.7424(7) 0.3489(5) 0.142(4) Uani 1 1 d . . . .
H40 H 0.6756 0.6796 0.3944 0.170 Uiso 1 1 calc . . R .
Cl1 Cl 1.47406(8) 0.87091(9) 0.57103(11) 0.0660(3) Uani 1 1 d . . . .
Cl3 Cl 1.00676(9) 0.12415(8) 0.63079(10) 0.0620(3) Uani 1 1 d . . . .
Cl4 Cl 0.66341(16) 0.8413(2) 0.06685(12) 0.1243(8) Uani 1 1 d . . . .
Cl5 Cl 0.62988(16) 0.30352(12) 0.56935(15) 0.0992(5) Uani 1 1 d . . . .

loop_
_atom_site_aniso_label
_atom_site_aniso_U_11
_atom_site_aniso_U_22
_atom_site_aniso_U_33
_atom_site_aniso_U_23
_atom_site_aniso_U_13
_atom_site_aniso_U_12
Re1 0.02837(9) 0.04518(10) 0.03530(9) -0.01777(7) -0.00038(6) -0.00528(6)
P1 0.0551(6) 0.0745(8) 0.0413(5) -0.0142(5) 0.0112(5) -0.0204(6)
F1 0.290(8) 0.198(5) 0.107(3) -0.104(4) 0.110(4) -0.172(6)
F2 0.101(3) 0.205(5) 0.134(4) 0.066(4) -0.060(3) -0.061(3)
F3 0.077(2) 0.0672(18) 0.094(2) -0.0050(17) 0.0132(17) -0.0142(15)
F4 0.123(3) 0.089(2) 0.071(2) -0.0265(18) 0.042(2) -0.029(2)
F5 0.052(2) 0.126(4) 0.225(6) 0.000(4) -0.023(3) -0.015(2)
F6 0.130(3) 0.099(3) 0.0539(17) 0.0006(17) 0.0150(18) -0.046(2)
N1 0.0267(16) 0.077(2) 0.061(2) -0.0352(19) 0.0037(14) -0.0145(15)
N2 0.067(2) 0.070(2) 0.051(2) -0.0166(19) -0.0199(19) 0.006(2)
N3 0.052(2) 0.055(2) 0.078(3) -0.036(2) -0.0026(19) 0.0013(17)
N4 0.0387(17) 0.073(2) 0.0400(18) -0.0203(16) -0.0029(14) -0.0080(16)
N5 0.0347(15) 0.0408(16) 0.0357(15) -0.0133(12) -0.0030(12) -0.0061(12)
N6 0.0311(14) 0.0507(18) 0.0425(16) -0.0201(14) 0.0092(12) -0.0096(13)
N7 0.0355(15) 0.0468(18) 0.0478(18) -0.0153(14) 0.0057(13) -0.0149(13)
C1 0.0369(19) 0.051(2) 0.0387(19) -0.0201(16) -0.0007(15) -0.0012(16)
C2 0.0384(19) 0.053(2) 0.045(2) -0.0216(18) -0.0067(16) -0.0021(16)
C3 0.0336(18) 0.057(2) 0.044(2) -0.0200(18) -0.0021(15) -0.0052(16)
C4 0.0299(16) 0.051(2) 0.0358(19) -0.0153(16) 0.0012(13) -0.0081(14)
C5 0.0410(19) 0.049(2) 0.046(2) -0.0133(17) -0.0001(16) -0.0134(16)
C6 0.055(2) 0.047(2) 0.065(3) -0.022(2) -0.001(2) -0.0141(19)
C7 0.056(3) 0.051(2) 0.066(3) -0.031(2) 0.001(2) -0.0016(19)
C8 0.042(2) 0.056(2) 0.051(2) -0.0251(19) 0.0055(17) -0.0065(17)
C9 0.0336(17) 0.045(2) 0.0376(18) -0.0146(15) -0.0016(14) -0.0062(14)
C10 0.0348(17) 0.0438(19) 0.0344(17) -0.0131(15) -0.0018(14) -0.0077(14)
C11 0.0351(18) 0.0411(19) 0.050(2) -0.0115(16) -0.0066(15) -0.0098(14)
C12 0.065(3) 0.043(2) 0.051(2) -0.0115(18) -0.016(2) -0.0105(19)
C13 0.074(3) 0.062(3) 0.058(3) -0.023(2) -0.019(2) -0.013(2)
C14 0.057(3) 0.050(2) 0.090(4) -0.033(2) -0.022(2) -0.005(2)
C15 0.083(4) 0.040(2) 0.089(4) -0.009(2) -0.026(3) -0.008(2)
C16 0.061(3) 0.049(2) 0.056(3) -0.006(2) -0.012(2) -0.010(2)
C17 0.0292(17) 0.050(2) 0.048(2) -0.0194(17) -0.0004(15) -0.0073(15)
C18 0.0368(19) 0.058(2) 0.042(2) -0.0076(18) -0.0091(16) -0.0017(17)
C19 0.0388(19) 0.047(2) 0.042(2) -0.0050(16) -0.0032(15) -0.0061(16)
C20 0.0304(17) 0.0403(19) 0.060(2) -0.0097(17) -0.0080(16) -0.0029(14)
C21 0.045(2) 0.058(3) 0.062(3) 0.009(2) -0.016(2) -0.0042(19)
C22 0.049(2) 0.062(3) 0.051(2) 0.005(2) -0.0020(19) -0.014(2)
C23 0.052(5) 0.060(5) 0.047(4) -0.016(4) -0.018(4) 0.005(4)
C24 0.061(5) 0.132(9) 0.059(5) 0.004(5) -0.023(4) -0.026(5)
C25 0.071(5) 0.126(8) 0.070(5) 0.001(5) -0.036(4) -0.019(5)
C26 0.091(6) 0.052(4) 0.070(5) -0.002(3) -0.050(4) -0.007(4)
C27 0.089(6) 0.062(5) 0.068(5) 0.005(4) -0.038(4) -0.025(5)
C28 0.063(5) 0.065(6) 0.062(5) -0.007(4) -0.033(4) -0.010(4)
Cl2 0.192(4) 0.0863(18) 0.098(2) 0.0235(16) -0.101(3) -0.039(2)
C23A 0.064(9) 0.069(10) 0.049(6) -0.019(7) -0.015(5) 0.007(8)
C24A 0.077(10) 0.210(18) 0.089(9) 0.029(11) -0.034(8) -0.043(11)
C25A 0.099(10) 0.191(17) 0.088(8) 0.012(10) -0.055(8) -0.041(11)
C26A 0.111(9) 0.100(11) 0.054(5) -0.010(6) -0.040(6) -0.016(8)
C27A 0.090(8) 0.081(9) 0.066(6) 0.004(6) -0.024(6) -0.021(8)
C28A 0.070(8) 0.070(9) 0.062(6) -0.008(6) -0.025(6) -0.007(7)
Cl2A 0.200(7) 0.175(6) 0.061(3) 0.009(3) -0.060(3) -0.035(5)
C29 0.0369(19) 0.053(2) 0.054(2) -0.0253(19) 0.0033(16) -0.0038(16)
C30 0.060(3) 0.068(3) 0.043(2) -0.025(2) 0.0122(19) -0.015(2)
C31 0.063(3) 0.063(3) 0.043(2) -0.007(2) -0.0040(19) -0.018(2)
C32 0.0345(18) 0.047(2) 0.055(2) -0.0153(18) -0.0028(16) -0.0063(15)
C33 0.076(3) 0.055(2) 0.043(2) -0.023(2) 0.001(2) 0.002(2)
C34 0.080(3) 0.051(2) 0.044(2) -0.0171(19) -0.011(2) 0.007(2)
C35 0.039(2) 0.081(3) 0.042(2) -0.028(2) -0.0063(16) -0.0028(19)
C36 0.133(6) 0.062(3) 0.062(3) -0.025(3) -0.043(3) 0.026(3)
C37 0.151(7) 0.081(4) 0.066(3) -0.021(3) -0.054(4) 0.043(4)
C38 0.070(3) 0.128(5) 0.052(3) -0.043(3) -0.023(3) 0.020(3)
C39 0.217(11) 0.170(8) 0.066(4) -0.046(5) -0.014(5) -0.112(8)
C40 0.254(12) 0.131(7) 0.056(4) -0.010(4) -0.024(5) -0.116(8)
Cl1 0.0311(4) 0.0664(7) 0.0976(9) -0.0072(6) -0.0129(5) -0.0045(4)
Cl3 0.0464(5) 0.0482(5) 0.0910(8) -0.0132(5) -0.0136(5) 0.0006(4)
Cl4 0.1146(13) 0.210(2) 0.0699(9) -0.0790(12) -0.0473(9) 0.0603(14)
Cl5 0.1157(13) 0.0675(8) 0.1347(14) -0.0609(9) -0.0282(11) -0.0048(8)

loop_
_atom_type_symbol
_atom_type_description
_atom_type_scat_dispersion_real
_atom_type_scat_dispersion_imag
_atom_type_scat_source
C C 0.0181 0.0091 'International Tables Vol C Tables 4.2.6.8 and 6.1.1.4'
H H 0.0000 0.0000 'International Tables Vol C Tables 4.2.6.8 and 6.1.1.4'
N N 0.0311 0.0180 'International Tables Vol C Tables 4.2.6.8 and 6.1.1.4'
Cl Cl 0.3639 0.7018 'International Tables Vol C Tables 4.2.6.8 and 6.1.1.4'
Re Re -5.2083 5.8923 'International Tables Vol C Tables 4.2.6.8 and 6.1.1.4'
P P 0.2955 0.4335 'International Tables Vol C Tables 4.2.6.8 and 6.1.1.4'
F F 0.0727 0.0534 'International Tables Vol C Tables 4.2.6.8 and 6.1.1.4'

loop_
_geom_angle_atom_site_label_1
_geom_angle_atom_site_label_2
_geom_angle_atom_site_label_3
_geom_angle
C1 Re1 N5 91.78(13)
C1 Re1 C2 88.49(16)
C1 Re1 C4 92.34(15)
C1 Re1 C10 165.43(14)
C2 Re1 N5 88.79(13)
C2 Re1 C4 173.53(15)
C2 Re1 C10 84.61(15)
C3 Re1 N5 173.21(13)
C3 Re1 C1 93.92(15)
C3 Re1 C2 87.67(16)
C3 Re1 C4 85.87(16)
C3 Re1 C10 98.59(15)
C4 Re1 N5 97.59(13)
C4 Re1 C10 95.96(14)
C10 Re1 N5 75.29(12)
F1 P1 F2 89.5(4)
F1 P1 F3 91.9(3)
F1 P1 F4 175.7(4)
F1 P1 F5 94.2(4)
F1 P1 F6 90.7(3)
F2 P1 F3 86.8(2)
F2 P1 F6 90.9(2)
F3 P1 F6 176.5(2)
F4 P1 F2 86.2(3)
F4 P1 F3 87.89(19)
F4 P1 F6 89.3(2)
F5 P1 F2 176.3(4)
F5 P1 F3 92.9(2)
F5 P1 F4 90.1(3)
F5 P1 F6 89.2(2)
C1 N1 C17 163.8(5)
C2 N2 C23 174.1(9)
C2 N2 C23A 168.0(8)
C23 N2 C23A 15.5(12)
C3 N3 C29 165.4(5)
C4 N4 C35 173.4(5)
C5 N5 Re1 127.5(3)
C5 N5 C9 117.3(3)
C9 N5 Re1 114.9(2)
C9 N6 H6 119.8
C10 N6 H6 119.8
C10 N6 C9 120.4(3)
C10 N7 H7 117.0
C10 N7 C11 126.1(3)
C11 N7 H7 117.0
N1 C1 Re1 175.1(3)
N2 C2 Re1 178.2(4)
N3 C3 Re1 179.2(4)
N4 C4 Re1 172.8(4)
N5 C5 H5 118.5
N5 C5 C6 123.0(4)
C6 C5 H5 118.5
C5 C6 H6A 120.5
C5 C6 C7 119.0(4)
C7 C6 H6A 120.5
C6 C7 H7A 120.4
C8 C7 C6 119.2(4)
C8 C7 H7A 120.4
C7 C8 H8 120.6
C7 C8 C9 118.8(4)
C9 C8 H8 120.6
N5 C9 N6 115.1(3)
N5 C9 C8 122.7(3)
N6 C9 C8 122.2(3)
N6 C10 Re1 113.5(2)
N7 C10 Re1 133.8(3)
N7 C10 N6 112.1(3)
C12 C11 N7 120.3(4)
C16 C11 N7 119.3(4)
C16 C11 C12 120.4(4)
C11 C12 H12 120.0
C11 C12 C13 120.0(4)
C13 C12 H12 120.0
C12 C13 H13 120.5
C14 C13 C12 119.1(5)
C14 C13 H13 120.5
C13 C14 Cl5 118.8(4)
C15 C14 C13 121.0(4)
C15 C14 Cl5 120.2(4)
C14 C15 H15 119.8
C14 C15 C16 120.4(5)
C16 C15 H15 119.8
C11 C16 C15 119.2(5)
C11 C16 H16 120.4
C15 C16 H16 120.4
C18 C17 N1 120.0(4)
C22 C17 N1 119.4(4)
C22 C17 C18 120.6(4)
C17 C18 H18 120.2
C17 C18 C19 119.6(4)
C19 C18 H18 120.2
C18 C19 H19 120.3
C20 C19 C18 119.3(4)
C20 C19 H19 120.3
C19 C20 C21 121.5(4)
C19 C20 Cl1 119.4(3)
C21 C20 Cl1 119.0(3)
C20 C21 H21 120.4
C20 C21 C22 119.2(4)
C22 C21 H21 120.4
C17 C22 C21 119.6(4)
C17 C22 H22 120.2
C21 C22 H22 120.2
N2 C23 C24 119.3(8)
C28 C23 N2 118.8(8)
C28 C23 C24 121.9(8)
C23 C24 H24 120.3
C25 C24 C23 119.5(9)
C25 C24 H24 120.3
C24 C25 H25 121.1
C26 C25 C24 117.8(9)
C26 C25 H25 121.1
C25 C26 C27 123.5(8)
C25 C26 Cl2 119.7(7)
C27 C26 Cl2 116.8(8)
C26 C27 H27 121.4
C26 C27 C28 117.3(9)
C28 C27 H27 121.4
C23 C28 C27 119.8(8)
C23 C28 H28 120.1
C27 C28 H28 120.1
C24A C23A N2 120.0(13)
C28A C23A N2 123.3(13)
C28A C23A C24A 116.6(12)
C23A C24A H24A 119.3
C23A C24A C25A 121.5(15)
C25A C24A H24A 119.3
C24A C25A H25A 120.6
C26A C25A C24A 118.7(15)
C26A C25A H25A 120.6
C25A C26A C27A 120.7(13)
C25A C26A Cl2A 119.3(12)
C27A C26A Cl2A 118.4(13)
C26A C27A H27A 121.1
C26A C27A C28A 117.7(14)
C28A C27A H27A 121.1
C23A C28A C27A 123.0(13)
C23A C28A H28A 118.5
C27A C28A H28A 118.5
C30 C29 N3 120.0(4)
C34 C29 N3 120.5(4)
C34 C29 C30 119.5(4)
C29 C30 H30 119.8
C29 C30 C31 120.3(4)
C31 C30 H30 119.8
C30 C31 H31 120.2
C30 C31 C32 119.5(4)
C32 C31 H31 120.2
C31 C32 Cl3 120.1(4)
C33 C32 C31 120.5(4)
C33 C32 Cl3 119.3(3)
C32 C33 H33 120.4
C32 C33 C34 119.2(4)
C34 C33 H33 120.4
C29 C34 C33 120.8(4)
C29 C34 H34 119.6
C33 C34 H34 119.6
C36 C35 N4 120.0(4)
C40 C35 N4 120.4(5)
C40 C35 C36 119.5(5)
C35 C36 H36 119.9
C37 C36 C35 120.2(6)
C37 C36 H36 119.9
C36 C37 H37 120.9
C38 C37 C36 118.2(6)
C38 C37 H37 120.9
C37 C38 Cl4 118.5(6)
C39 C38 C37 122.0(5)
C39 C38 Cl4 119.5(6)
C38 C39 H39 119.6
C38 C39 C40 120.8(7)
C40 C39 H39 119.6
C35 C40 C39 119.2(7)
C35 C40 H40 120.4
C39 C40 H40 120.4

loop_
_geom_bond_atom_site_label_1
_geom_bond_atom_site_label_2
_geom_bond_distance
Re1 N5 2.186(3)
Re1 C1 2.002(4)
Re1 C2 2.009(4)
Re1 C3 1.954(4)
Re1 C4 2.032(4)
Re1 C10 2.126(3)
P1 F1 1.521(4)
P1 F2 1.590(4)
P1 F3 1.598(3)
P1 F4 1.579(3)
P1 F5 1.526(4)
P1 F6 1.599(4)
N1 C1 1.162(5)
N1 C17 1.399(5)
N2 C2 1.168(5)
N2 C23 1.356(9)
N2 C23A 1.446(13)
N3 C3 1.175(5)
N3 C29 1.379(5)
N4 C4 1.156(5)
N4 C35 1.397(5)
N5 C5 1.347(5)
N5 C9 1.348(5)
N6 H6 0.8800
N6 C9 1.372(5)
N6 C10 1.362(5)
N7 H7 0.8800
N7 C10 1.333(5)
N7 C11 1.430(5)
C5 H5 0.9500
C5 C6 1.372(6)
C6 H6A 0.9500
C6 C7 1.383(6)
C7 H7A 0.9500
C7 C8 1.368(6)
C8 H8 0.9500
C8 C9 1.388(5)
C11 C12 1.374(6)
C11 C16 1.373(6)
C12 H12 0.9500
C12 C13 1.381(6)
C13 H13 0.9500
C13 C14 1.371(7)
C14 C15 1.354(8)
C14 Cl5 1.740(5)
C15 H15 0.9500
C15 C16 1.379(7)
C16 H16 0.9500
C17 C18 1.378(6)
C17 C22 1.376(6)
C18 H18 0.9500
C18 C19 1.382(5)
C19 H19 0.9500
C19 C20 1.365(6)
C20 C21 1.374(6)
C20 Cl1 1.739(4)
C21 H21 0.9500
C21 C22 1.382(6)
C22 H22 0.9500
C23 C24 1.374(10)
C23 C28 1.351(10)
C24 H24 0.9500
C24 C25 1.371(10)
C25 H25 0.9500
C25 C26 1.364(12)
C26 C27 1.376(11)
C26 Cl2 1.759(8)
C27 H27 0.9500
C27 C28 1.380(9)
C28 H28 0.9500
C23A C24A 1.378(15)
C23A C28A 1.353(15)
C24A H24A 0.9500
C24A C25A 1.381(17)
C25A H25A 0.9500
C25A C26A 1.348(18)
C26A C27A 1.363(17)
C26A Cl2A 1.743(14)
C27A H27A 0.9500
C27A C28A 1.378(14)
C28A H28A 0.9500
C29 C30 1.374(6)
C29 C34 1.373(6)
C30 H30 0.9500
C30 C31 1.376(7)
C31 H31 0.9500
C31 C32 1.381(6)
C32 C33 1.373(6)
C32 Cl3 1.739(4)
C33 H33 0.9500
C33 C34 1.377(6)
C34 H34 0.9500
C35 C36 1.395(8)
C35 C40 1.337(8)
C36 H36 0.9500
C36 C37 1.385(7)
C37 H37 0.9500
C37 C38 1.370(10)
C38 C39 1.300(11)
C38 Cl4 1.746(5)
C39 H39 0.9500
C39 C40 1.415(9)
C40 H40 0.9500

loop_
_platon_squeeze_void_nr
_platon_squeeze_void_average_x
_platon_squeeze_void_average_y
_platon_squeeze_void_average_z
_platon_squeeze_void_volume
_platon_squeeze_void_count_electrons
_platon_squeeze_void_content
1 0.000 0.000 0.000 185 40 ' '
2 0.491 0.919 0.344 11 1 ' '
3 0.509 0.081 0.656 11 1 ' '
